data_7116092
loop_
_publ_author_name
'Gamal A. I. Moustafa'
'Yuki Saku'
'Hiroshi Aoyama'
'Takehiko Yoshimitsu'

_publ_section_title
;
 A new route to platencin via decarboxylative radical cyclization
;
_journal_name_full Chem.Commun.
_journal_page_first 15706
_journal_paper_doi 10.1039/C4cc07316A
_journal_volume 50
_journal_year 2014
_chemical_compound_source 'synthesis as described'
_chemical_formula_moiety 'C13 H18 O2'
_chemical_formula_sum 'C13 H18 O2'
_chemical_formula_weight 206.27
_chemical_melting_point 383.15
_chemical_name_systematic
'(3RS,6RS,6aRS,11bRS)-8,11-dimethoxy-6a-methyl-2-oxo-3,4,5,6,6a,7-hexahydro-2H-3,11b-methanoindeno[1,2-b]oxocin-6-yl methanesulfonate (16)'
_space_group_IT_number 15
_symmetry_cell_setting monoclinic
_symmetry_Int_Tables_number 15
_symmetry_space_group_name_Hall '-C 2yc'
_symmetry_space_group_name_H-M 'C 1 2/c 1'
_atom_sites_solution_hydrogens geom
_audit_conform_dict_location ftp://ftp.iucr.org/pub/cif_core.dic
_audit_conform_dict_name cif_core.dic
_audit_conform_dict_version 2.4
_audit_creation_date 2014-06-02T15:03:07-00:00
_audit_creation_method 'WinGX routine CIF_UPDATE'
_cell_angle_alpha 90
_cell_angle_beta 90.919(14)
_cell_angle_gamma 90
_cell_formula_units_Z 8
_cell_length_a 9.001(11)
_cell_length_b 11.207(13)
_cell_length_c 20.96(2)
_cell_measurement_reflns_used 2531
_cell_measurement_temperature 103(2)
_cell_measurement_theta_max 27.47
_cell_measurement_theta_min 3.0498
_cell_measurement_wavelength 0.71073
_cell_volume 2114(4)
_computing_cell_refinement 'CrystalClear (Rigaku Inc., 2007)'
_computing_data_collection 'CrystalClear (Rigaku Inc., 2007)'
_computing_data_reduction 'CrystalClear (Rigaku Inc., 2007), SORTAV (Blessing, 1995)'
_computing_molecular_graphics 'Ortep-3 for Windows (Farrugia, 1997)'
_computing_publication_material 'WinGX publication routines (Farrugia, 1999)'
_computing_structure_refinement 'SHELXL-2013 (Sheldrick, 2013)'
_computing_structure_solution 'SIR92 (Giacovazzo et al, 1993)'
_diffrn_ambient_temperature 103(2)
_diffrn_detector 'CCD plate'
_diffrn_detector_area_resol_mean 14.7059
_diffrn_measured_fraction_theta_full 0.988
_diffrn_measured_fraction_theta_max 0.968
_diffrn_measurement_device 'quarter \C-circle diffractometer'
_diffrn_measurement_method 'phi or omega oscillation scans'
_diffrn_radiation_probe x-ray
_diffrn_radiation_type MoK\a
_diffrn_radiation_wavelength 0.71073
_diffrn_reflns_av_R_equivalents 0.0388
_diffrn_reflns_Laue_measured_fraction_full 0.988
_diffrn_reflns_Laue_measured_fraction_max 0.968
_diffrn_reflns_limit_h_max 11
_diffrn_reflns_limit_h_min -11
_diffrn_reflns_limit_k_max 12
_diffrn_reflns_limit_k_min -14
_diffrn_reflns_limit_l_max 22
_diffrn_reflns_limit_l_min -27
_diffrn_reflns_number 15219
_diffrn_reflns_point_group_measured_fraction_full 0.988
_diffrn_reflns_point_group_measured_fraction_max 0.968
_diffrn_reflns_theta_full 25.242
_diffrn_reflns_theta_max 27.787
_diffrn_reflns_theta_min 3.073
_diffrn_source 'sealed x-ray tube'
_exptl_absorpt_coefficient_mu 0.085
_exptl_absorpt_correction_type none
_exptl_crystal_colour colorless
_exptl_crystal_density_diffrn 1.296
_exptl_crystal_density_method 'not measured'
_exptl_crystal_description prism
_exptl_crystal_F_000 896
_exptl_crystal_recrystallization_method 'Re-crystallisation from solvent: n-hexane'
_exptl_crystal_size_max 0.64
_exptl_crystal_size_mid 0.37
_exptl_crystal_size_min 0.09
_refine_diff_density_max 0.947
_refine_diff_density_min -0.512
_refine_diff_density_rms 0.112
_refine_ls_extinction_method none
_refine_ls_goodness_of_fit_ref 1.594
_refine_ls_hydrogen_treatment constr
_refine_ls_matrix_type full
_refine_ls_number_parameters 136
_refine_ls_number_reflns 2429
_refine_ls_number_restraints 0
_refine_ls_restrained_S_all 1.594
_refine_ls_R_factor_all 0.1542
_refine_ls_R_factor_gt 0.1327
_refine_ls_shift/su_max 0
_refine_ls_shift/su_mean 0
_refine_ls_structure_factor_coef Fsqd
_refine_ls_weighting_details 'w=1/[\s^2^(Fo^2^)+(0.2000P)^2^] where P=(Fo^2^+2Fc^2^)/3'
_refine_ls_weighting_scheme calc
_refine_ls_wR_factor_gt 0.3926
_refine_ls_wR_factor_ref 0.4116
_reflns_number_gt 1853
_reflns_number_total 2429
_reflns_threshold_expression 'I > 2\s(I)'
_cod_data_source_file c4cc07316a2.cif
_cod_data_source_block c13h18o2
_cod_depositor_comments
;

2018-03-15
Z value and formula fixed to values more according to usual
chemical conventions.                 miguel
;
_cod_original_sg_symbol_H-M 'C 2/c'
_cod_original_formula_sum 'C26 H36 O4'
_cod_original_formula_units_Z 4
_cod_original_formula_weight 412.55
_cod_database_code 7116092

loop_
_symmetry_equiv_pos_site_id
_symmetry_equiv_pos_as_xyz
1 +X,+Y,+Z
2 -x,y,1/2-z
3 1/2+x,1/2+y,z
4 1/2-x,1/2+y,1/2-z
5 -x,-y,-z
6 x,-y,1/2+z
7 1/2-x,1/2-y,-z
8 1/2+x,1/2-y,1/2+z

loop_
_atom_site_label
_atom_site_type_symbol
_atom_site_fract_x
_atom_site_fract_y
_atom_site_fract_z
_atom_site_U_iso_or_equiv
_atom_site_adp_type
_atom_site_occupancy
_atom_site_calc_flag
C1 C 0.1188(4) 0.6033(3) 0.86651(18) 0.0315(9) Uani 1 d
C2 C 0.0825(4) 0.7294(3) 0.83975(19) 0.0323(9) Uani 1 d
H2 H 0.0063 0.719 0.805 0.039 Uiso 1 calc
C3 C 0.0121(4) 0.8039(3) 0.89155(19) 0.0339(9) Uani 1 d
C4 C 0.3566(4) 0.6966(3) 0.8192(2) 0.0385(10) Uani 1 d
H4 H 0.4488 0.7326 0.8015 0.046 Uiso 1 calc
C5 C -0.0218(4) 0.5492(3) 0.89314(19) 0.0350(9) Uani 1 d
H5A H -0.0936 0.5358 0.8576 0.042 Uiso 1 calc
H5B H 0.0026 0.4705 0.912 0.042 Uiso 1 calc
C6 C -0.1279(4) 0.7497(3) 0.9178(2) 0.0357(9) Uani 1 d
H6 H -0.167 0.8009 0.9528 0.043 Uiso 1 calc
C7 C 0.2233(4) 0.7814(3) 0.8089(2) 0.0396(10) Uani 1 d
H7A H 0.205 0.793 0.7626 0.048 Uiso 1 calc
H7B H 0.2463 0.8601 0.828 0.048 Uiso 1 calc
C8 C -0.0944(4) 0.6254(3) 0.9430(2) 0.0399(10) Uani 1 d
H8A H -0.0278 0.6314 0.9809 0.048 Uiso 1 calc
H8B H -0.188 0.587 0.9564 0.048 Uiso 1 calc
C9 C 0.1802(5) 0.5282(3) 0.8126(2) 0.0411(10) Uani 1 d
H9A H 0.1977 0.4459 0.8281 0.049 Uiso 1 calc
H9B H 0.1058 0.5243 0.7773 0.049 Uiso 1 calc
C10 C 0.2419(4) 0.6163(3) 0.91758(19) 0.0367(9) Uani 1 d
H10A H 0.2052 0.6644 0.9537 0.044 Uiso 1 calc
H10B H 0.2705 0.5367 0.934 0.044 Uiso 1 calc
C11 C 0.3747(4) 0.6764(3) 0.8889(2) 0.0382(9) Uani 1 d
C12 C 0.3239(5) 0.5785(3) 0.7875(2) 0.0445(11) Uani 1 d
H12A H 0.4062 0.522 0.7964 0.053 Uiso 1 calc
H12B H 0.3154 0.5895 0.7407 0.053 Uiso 1 calc
C13 C 0.0677(5) 0.9028(3) 0.9170(2) 0.0473(11) Uani 1 d
H13A H 0.0195 0.9398 0.9518 0.057 Uiso 1 calc
H13B H 0.1558 0.9367 0.9004 0.057 Uiso 1 calc
O1 O 0.4871(3) 0.6998(2) 0.92049(15) 0.0432(8) Uani 1 d
O2 O -0.2353(3) 0.7429(3) 0.86608(15) 0.0451(8) Uani 1 d
H2A H -0.1978 0.7071 0.835 0.068 Uiso 1 calc

loop_
_atom_site_aniso_label
_atom_site_aniso_U_11
_atom_site_aniso_U_22
_atom_site_aniso_U_33
_atom_site_aniso_U_23
_atom_site_aniso_U_13
_atom_site_aniso_U_12
C1 0.0320(18) 0.0257(15) 0.037(2) 0.0005(12) 0.0075(16) -0.0028(11)
C2 0.038(2) 0.0285(16) 0.031(2) 0.0055(12) 0.0062(16) 0.0003(12)
C3 0.038(2) 0.0311(16) 0.033(2) 0.0021(12) 0.0030(17) -0.0056(13)
C4 0.030(2) 0.051(2) 0.035(2) 0.0021(15) 0.0067(17) -0.0001(14)
C5 0.0332(19) 0.0320(17) 0.040(2) 0.0022(13) 0.0033(16) -0.0072(13)
C6 0.0323(19) 0.0361(18) 0.039(2) 0.0034(14) 0.0083(17) 0.0010(13)
C7 0.039(2) 0.0372(18) 0.043(3) 0.0045(14) 0.0089(19) -0.0051(14)
C8 0.036(2) 0.0381(19) 0.046(3) 0.0032(14) 0.0048(18) -0.0113(14)
C9 0.042(2) 0.0400(19) 0.041(2) -0.0043(14) 0.0061(18) 0.0092(15)
C10 0.032(2) 0.0374(18) 0.040(2) 0.0044(14) -0.0026(17) -0.0026(13)
C11 0.0288(19) 0.045(2) 0.041(2) 0.0040(15) 0.0059(17) -0.0012(14)
C12 0.043(2) 0.049(2) 0.042(3) -0.0037(16) 0.0125(19) 0.0078(16)
C13 0.056(3) 0.0373(19) 0.049(3) -0.0072(15) 0.006(2) -0.0092(16)
O1 0.0303(16) 0.0576(17) 0.0415(19) 0.0059(12) -0.0035(13) -0.0073(11)
O2 0.0381(17) 0.0587(17) 0.0385(19) 0.0031(12) 0.0004(14) 0.0080(12)

loop_
_atom_type_symbol
_atom_type_description
_atom_type_scat_dispersion_real
_atom_type_scat_dispersion_imag
_atom_type_scat_source
C C 0.0033 0.0016 'International Tables Vol C Tables 4.2.6.8 and 6.1.1.4'
H H 0 0 'International Tables Vol C Tables 4.2.6.8 and 6.1.1.4'
O O 0.0106 0.006 'International Tables Vol C Tables 4.2.6.8 and 6.1.1.4'

loop_
_geom_angle_atom_site_label_1
_geom_angle_atom_site_label_2
_geom_angle_atom_site_label_3
_geom_angle
C5 C1 C9 111.6(3)
C5 C1 C10 112.2(3)
C9 C1 C10 107.7(3)
C5 C1 C2 109.0(3)
C9 C1 C2 108.2(3)
C10 C1 C2 108.1(3)
C3 C2 C7 116.5(3)
C3 C2 C1 109.3(3)
C7 C2 C1 109.0(3)
C3 C2 H2 107.2
C7 C2 H2 107.2
C1 C2 H2 107.2
C13 C3 C6 120.2(4)
C13 C3 C2 126.1(4)
C6 C3 C2 113.5(3)
C11 C4 C12 108.5(3)
C11 C4 C7 107.7(3)
C12 C4 C7 109.4(4)
C11 C4 H4 110.4
C12 C4 H4 110.4
C7 C4 H4 110.4
C8 C5 C1 113.7(3)
C8 C5 H5A 108.8
C1 C5 H5A 108.8
C8 C5 H5B 108.8
C1 C5 H5B 108.8
H5A C5 H5B 107.7
O2 C6 C3 107.5(3)
O2 C6 C8 109.9(3)
C3 C6 C8 109.5(3)
O2 C6 H6 110
C3 C6 H6 110
C8 C6 H6 110
C4 C7 C2 110.5(3)
C4 C7 H7A 109.6
C2 C7 H7A 109.6
C4 C7 H7B 109.6
C2 C7 H7B 109.6
H7A C7 H7B 108.1
C5 C8 C6 111.3(3)
C5 C8 H8A 109.4
C6 C8 H8A 109.4
C5 C8 H8B 109.4
C6 C8 H8B 109.4
H8A C8 H8B 108
C12 C9 C1 112.0(3)
C12 C9 H9A 109.2
C1 C9 H9A 109.2
C12 C9 H9B 109.2
C1 C9 H9B 109.2
H9A C9 H9B 107.9
C11 C10 C1 109.5(3)
C11 C10 H10A 109.8
C1 C10 H10A 109.8
C11 C10 H10B 109.8
C1 C10 H10B 109.8
H10A C10 H10B 108.2
O1 C11 C4 125.0(4)
O1 C11 C10 122.2(4)
C4 C11 C10 112.7(3)
C4 C12 C9 109.7(3)
C4 C12 H12A 109.7
C9 C12 H12A 109.7
C4 C12 H12B 109.7
C9 C12 H12B 109.7
H12A C12 H12B 108.2
C3 C13 H13A 120
C3 C13 H13B 120
H13A C13 H13B 120
C6 O2 H2A 109.5

loop_
_geom_bond_atom_site_label_1
_geom_bond_atom_site_label_2
_geom_bond_distance
C1 C5 1.517(5)
C1 C9 1.521(5)
C1 C10 1.535(5)
C1 C2 1.553(5)
C2 C3 1.517(5)
C2 C7 1.546(5)
C2 H2 1
C3 C13 1.324(5)
C3 C6 1.511(5)
C4 C11 1.485(6)
C4 C12 1.508(6)
C4 C7 1.543(6)
C4 H4 1
C5 C8 1.507(5)
C5 H5A 0.99
C5 H5B 0.99
C6 O2 1.443(5)
C6 C8 1.519(5)
C6 H6 1
C7 H7A 0.99
C7 H7B 0.99
C8 H8A 0.99
C8 H8B 0.99
C9 C12 1.513(6)
C9 H9A 0.99
C9 H9B 0.99
C10 C11 1.506(5)
C10 H10A 0.99
C10 H10B 0.99
C11 O1 1.228(5)
C12 H12A 0.99
C12 H12B 0.99
C13 H13A 0.95
C13 H13B 0.95
O2 H2A 0.84

loop_
_geom_torsion_atom_site_label_1
_geom_torsion_atom_site_label_2
_geom_torsion_atom_site_label_3
_geom_torsion_atom_site_label_4
_geom_torsion
C5 C1 C2 C3 55.1(4)
C9 C1 C2 C3 176.5(3)
C10 C1 C2 C3 -67.1(4)
C5 C1 C2 C7 -176.6(3)
C9 C1 C2 C7 -55.1(4)
C10 C1 C2 C7 61.2(4)
C7 C2 C3 C13 -7.1(6)
C1 C2 C3 C13 116.9(4)
C7 C2 C3 C6 177.9(3)
C1 C2 C3 C6 -58.1(4)
C9 C1 C5 C8 -175.2(3)
C10 C1 C5 C8 63.8(4)
C2 C1 C5 C8 -55.8(4)
C13 C3 C6 O2 122.2(4)
C2 C3 C6 O2 -62.5(4)
C13 C3 C6 C8 -118.4(4)
C2 C3 C6 C8 56.9(4)
C11 C4 C7 C2 -56.1(4)
C12 C4 C7 C2 61.7(4)
C3 C2 C7 C4 119.7(4)
C1 C2 C7 C4 -4.5(4)
C1 C5 C8 C6 55.8(4)
O2 C6 C8 C5 64.2(4)
C3 C6 C8 C5 -53.7(4)
C5 C1 C9 C12 -177.6(3)
C10 C1 C9 C12 -54.0(4)
C2 C1 C9 C12 62.6(4)
C5 C1 C10 C11 -177.0(3)
C9 C1 C10 C11 59.9(4)
C2 C1 C10 C11 -56.8(4)
C12 C4 C11 O1 120.7(4)
C7 C4 C11 O1 -120.9(4)
C12 C4 C11 C10 -56.0(4)
C7 C4 C11 C10 62.4(4)
C1 C10 C11 O1 178.2(3)
C1 C10 C11 C4 -5.1(4)
C11 C4 C12 C9 61.6(4)
C7 C4 C12 C9 -55.6(5)
C1 C9 C12 C4 -5.7(5)
